data_1506546
loop_
_publ_author_name
'Bag, Bamaprasad'
'Bharadwaj, Parimal K.'

_publ_section_title
;
 Attachment of electron-withdrawing 2,4-dinitrobenzene groups to a
 cryptand-based receptor for Cu(II)/H+ specific exciplex and monomer
 emissions.
;
_journal_issue 8
_journal_name_full 'Organic letters'
_journal_page_first 1573
_journal_page_last 1576
_journal_paper_doi 10.1021/ol050254v
_journal_volume 7
_journal_year 2005
_chemical_formula_moiety 'C60 H59 N9 O11. 2CH3 C(O)CH3'
_chemical_formula_sum 'C66 H71 N9 O13'
_chemical_formula_weight 1198.32
_chemical_name_systematic
;

 ?

;
_space_group_IT_number 2
_symmetry_cell_setting triclinic
_symmetry_space_group_name_Hall '-P 1'
_symmetry_space_group_name_H-M 'P -1'
_atom_sites_solution_hydrogens geom
_atom_sites_solution_primary direct
_atom_sites_solution_secondary difmap
_audit_creation_method SHELXL-97
_cell_angle_alpha 101.976(5)
_cell_angle_beta 91.797(5)
_cell_angle_gamma 98.325(5)
_cell_formula_units_Z 2
_cell_length_a 10.446(5)
_cell_length_b 15.755(5)
_cell_length_c 19.741(5)
_cell_measurement_reflns_used 900
_cell_measurement_temperature 293(2)
_cell_measurement_theta_max +25
_cell_measurement_theta_min -25
_cell_volume 3138(2)
_computing_cell_refinement 'SMART 5.628 (BRUKER, 2003)'
_computing_data_collection 'SMART 5.628 (BRUKER, 2003)'
_computing_data_reduction 'SAINT 6.45 (BRUKER, 2003)'
_computing_molecular_graphics 'DIAMOND 2.1 e'
_computing_publication_material 'Wingx publication routine (Farrugia 1999)'
_computing_structure_refinement 'SHELXL-97 (Sheldrick, 1997)'
_computing_structure_solution SIR-97
_diffrn_ambient_temperature 293(2)
_diffrn_measured_fraction_theta_full 0.995
_diffrn_measured_fraction_theta_max 0.995
_diffrn_measurement_device_type 'BRUKER SMART APEX CCD area detector'
_diffrn_measurement_method /-w-scans
_diffrn_radiation_monochromator graphite
_diffrn_radiation_source 'fine-focus sealed tube'
_diffrn_radiation_type MoK\a
_diffrn_radiation_wavelength 0.71069
_diffrn_reflns_av_R_equivalents 0.0180
_diffrn_reflns_av_sigmaI/netI 0.0338
_diffrn_reflns_limit_h_max 11
_diffrn_reflns_limit_h_min -8
_diffrn_reflns_limit_k_max 16
_diffrn_reflns_limit_k_min -16
_diffrn_reflns_limit_l_max 18
_diffrn_reflns_limit_l_min -21
_diffrn_reflns_number 13286
_diffrn_reflns_theta_full 22.50
_diffrn_reflns_theta_max 22.50
_diffrn_reflns_theta_min 2.18
_diffrn_standards_decay_% <0.05
_exptl_absorpt_coefficient_mu 0.089
_exptl_absorpt_correction_T_max 0.9920
_exptl_absorpt_correction_T_min 0.9876
_exptl_absorpt_correction_type empirical
_exptl_absorpt_process_details 'Bruker SADABS 2.1'
_exptl_crystal_colour Orange
_exptl_crystal_density_diffrn 1.268
_exptl_crystal_density_method 'not measured'
_exptl_crystal_description 'Rectangular parallelepiped'
_exptl_crystal_F_000 1268
_exptl_crystal_size_max 0.14
_exptl_crystal_size_mid 0.12
_exptl_crystal_size_min 0.09
_refine_diff_density_max 0.763
_refine_diff_density_min -0.267
_refine_diff_density_rms 0.044
_refine_ls_extinction_method none
_refine_ls_goodness_of_fit_ref 1.034
_refine_ls_hydrogen_treatment mixed
_refine_ls_matrix_type full
_refine_ls_number_parameters 794
_refine_ls_number_reflns 8163
_refine_ls_number_restraints 3
_refine_ls_restrained_S_all 1.045
_refine_ls_R_factor_all 0.0870
_refine_ls_R_factor_gt 0.0674
_refine_ls_shift/su_max 0.005
_refine_ls_shift/su_mean 0.000
_refine_ls_structure_factor_coef Fsqd
_refine_ls_weighting_details 'calc w=1/[\s^2^(Fo^2^)+(0.1082P)^2^+1.8113P] where P=(Fo^2^+2Fc^2^)/3'
_refine_ls_weighting_scheme calc
_refine_ls_wR_factor_gt 0.1870
_refine_ls_wR_factor_ref 0.2032
_reflns_number_gt 6067
_reflns_number_total 8163
_reflns_threshold_expression >2sigma(I)
_cod_data_source_file ol050254vsi20050208_033910.cif
_cod_data_source_block 4
_cod_depositor_comments
;
The following automatic conversions were performed:

'_symmetry_cell_setting' value 'Triclinic' changed to 'triclinic'
according to /home/saulius/struct/CIF-dictionaries/cif_core.dic
dictionary named 'cif_core.dic' version 2.4.1 from
2010-06-29.

'_exptl_absorpt_correction_type' value 'Empirical'
changed to 'empirical' according to
/home/saulius/struct/CIF-dictionaries/cif_core.dic dictionary named
'cif_core.dic' version 2.4.1 from 2010-06-29.

Automatic conversion script
Id: cif_fix_values 1715 2011-07-08 13:25:40Z adriana 
;
_cod_database_code 1506546

loop_
_symmetry_equiv_pos_as_xyz
'x, y, z'
'-x, -y, -z'

loop_
_atom_site_label
_atom_site_type_symbol
_atom_site_fract_x
_atom_site_fract_y
_atom_site_fract_z
_atom_site_U_iso_or_equiv
_atom_site_adp_type
_atom_site_occupancy
_atom_site_symmetry_multiplicity
_atom_site_calc_flag
_atom_site_refinement_flags
N2 N 0.4217(2) 0.27204(16) 0.28660(14) 0.0455(7) Uani 1 1 d .
N3 N 0.4041(3) 0.03490(16) 0.19707(14) 0.0473(7) Uani 1 1 d .
O1 O 0.6589(2) 0.11373(18) 0.07075(13) 0.0701(8) Uani 1 1 d .
N5 N 0.6939(3) 0.32275(17) 0.40258(14) 0.0522(7) Uani 1 1 d .
O3 O 0.8708(3) 0.15098(16) 0.26427(13) 0.0693(7) Uani 1 1 d .
C49 C 0.4978(3) 0.4918(2) 0.23057(17) 0.0483(8) Uani 1 1 d .
N4 N 0.4682(3) 0.40739(17) 0.19192(14) 0.0511(7) Uani 1 1 d .
C35 C 0.3653(3) -0.1255(2) 0.19464(16) 0.0490(9) Uani 1 1 d .
C3 C 0.5346(3) 0.1206(2) 0.05309(17) 0.0489(8) Uani 1 1 d .
C9 C 0.4730(3) 0.0174(2) 0.13409(18) 0.0521(9) Uani 1 1 d .
H9A H 0.4508 -0.0442 0.1117 0.063 Uiso 1 1 calc R
H9B H 0.5656 0.0296 0.1459 0.063 Uiso 1 1 calc R
C48 C 0.2388(3) -0.1545(2) 0.16403(17) 0.0502(9) Uani 1 1 d .
C36 C 0.4588(3) -0.1822(2) 0.18350(17) 0.0488(8) Uani 1 1 d .
O8 O 0.2758(3) 0.5001(2) 0.14188(18) 0.0783(8) Uani 1 1 d .
C55 C 0.7677(4) 0.3572(2) 0.46240(18) 0.0577(10) Uani 1 1 d .
C8 C 0.4394(3) 0.0732(2) 0.08432(17) 0.0472(8) Uani 1 1 d .
C31 C 0.7447(4) 0.2629(2) 0.34699(18) 0.0553(9) Uani 1 1 d .
H31A H 0.8322 0.2883 0.3399 0.066 Uiso 1 1 calc R
H31B H 0.6922 0.2576 0.3045 0.066 Uiso 1 1 calc R
C22 C 0.3393(3) 0.3351(2) 0.27379(19) 0.0512(9) Uani 1 1 d .
H22A H 0.3646 0.3898 0.3075 0.061 Uiso 1 1 calc R
H22B H 0.2501 0.3128 0.2806 0.061 Uiso 1 1 calc R
C11 C 0.3608(3) 0.1817(2) 0.25578(19) 0.0515(9) Uani 1 1 d .
H11A H 0.3111 0.1812 0.2133 0.062 Uiso 1 1 calc R
H11B H 0.3013 0.1608 0.2876 0.062 Uiso 1 1 calc R
C34 C 0.3997(4) -0.0336(2) 0.23788(18) 0.0569(9) Uani 1 1 d .
H34A H 0.3365 -0.0240 0.2725 0.068 Uiso 1 1 calc R
H34B H 0.4837 -0.0281 0.2621 0.068 Uiso 1 1 calc R
N1 N 0.9281(3) 0.1904(2) 0.12725(15) 0.0609(8) Uani 1 1 d .
O2 O 0.8362(3) 0.3631(2) 0.17400(14) 0.0772(8) Uani 1 1 d .
C50 C 0.4075(4) 0.5505(2) 0.24229(18) 0.0546(9) Uani 1 1 d .
C30 C 0.7471(4) 0.1729(2) 0.36016(18) 0.0544(9) Uani 1 1 d .
C32 C 0.5806(3) 0.3567(2) 0.38098(17) 0.0507(9) Uani 1 1 d .
H32A H 0.6008 0.3833 0.3417 0.061 Uiso 1 1 calc R
H32B H 0.5608 0.4023 0.4186 0.061 Uiso 1 1 calc R
C21 C 0.3470(3) 0.3530(2) 0.20190(19) 0.0556(9) Uani 1 1 d .
H21A H 0.3380 0.2975 0.1686 0.067 Uiso 1 1 calc R
H21B H 0.2749 0.3823 0.1925 0.067 Uiso 1 1 calc R
C54 C 0.6220(4) 0.5245(3) 0.26289(19) 0.0608(10) Uani 1 1 d .
H54 H 0.6865 0.4893 0.2553 0.073 Uiso 1 1 calc R
C41 C 0.4246(4) -0.2692(2) 0.14096(18) 0.0522(9) Uani 1 1 d .
N8 N 0.2826(3) 0.5341(2) 0.2034(2) 0.0709(9) Uani 1 1 d .
C42 C 0.2986(4) -0.2960(2) 0.11199(19) 0.0577(9) Uani 1 1 d .
H42 H 0.2766 -0.3522 0.0846 0.069 Uiso 1 1 calc R
C19 C 0.6617(4) 0.4062(2) 0.12259(18) 0.0559(9) Uani 1 1 d .
C7 C 0.3119(3) 0.0777(2) 0.06793(19) 0.0595(10) Uani 1 1 d .
H7 H 0.2469 0.0467 0.0884 0.071 Uiso 1 1 calc R
C33 C 0.4601(3) 0.2857(2) 0.36061(17) 0.0549(9) Uani 1 1 d .
H33A H 0.4787 0.2310 0.3709 0.066 Uiso 1 1 calc R
H33B H 0.3890 0.3035 0.3878 0.066 Uiso 1 1 calc R
C10 C 0.4578(4) 0.1216(2) 0.2401(2) 0.0595(10) Uani 1 1 d .
H10A H 0.5268 0.1488 0.2162 0.071 Uiso 1 1 calc R
H10B H 0.4955 0.1136 0.2834 0.071 Uiso 1 1 calc R
C25 C 0.8112(4) 0.1155(2) 0.31455(19) 0.0589(10) Uani 1 1 d .
C29 C 0.6845(4) 0.1427(3) 0.4132(2) 0.0701(11) Uani 1 1 d .
H29 H 0.6436 0.1807 0.4447 0.084 Uiso 1 1 calc R
C2 C 0.7593(3) 0.1484(3) 0.03261(19) 0.0634(10) Uani 1 1 d .
H2A H 0.7620 0.2112 0.0378 0.076 Uiso 1 1 calc R
H2B H 0.7450 0.1208 -0.0163 0.076 Uiso 1 1 calc R
C20 C 0.5745(4) 0.3603(2) 0.1682(2) 0.0624(10) Uani 1 1 d .
H20A H 0.5389 0.3017 0.1424 0.075 Uiso 1 1 calc R
H20B H 0.6259 0.3542 0.2082 0.075 Uiso 1 1 calc R
C1 C 0.8840(3) 0.1289(3) 0.06186(19) 0.0661(11) Uani 1 1 d .
H1A H 0.8711 0.0695 0.0694 0.079 Uiso 1 1 calc R
H1B H 0.9501 0.1330 0.0287 0.079 Uiso 1 1 calc R
C47 C 0.1411(4) -0.1001(3) 0.1712(2) 0.0653(10) Uani 1 1 d .
H47 H 0.1601 -0.0430 0.1974 0.078 Uiso 1 1 calc R
C4 C 0.5011(4) 0.1706(2) 0.00761(18) 0.0612(10) Uani 1 1 d .
H4 H 0.5653 0.2023 -0.0128 0.073 Uiso 1 1 calc R
C43 C 0.2041(3) -0.2414(2) 0.12267(18) 0.0523(9) Uani 1 1 d .
C6 C 0.2782(4) 0.1265(3) 0.0222(2) 0.0734(12) Uani 1 1 d .
H6 H 0.1913 0.1276 0.0114 0.088 Uiso 1 1 calc R
C12 C 0.9899(3) 0.2750(3) 0.1168(2) 0.0666(11) Uani 1 1 d .
H12A H 0.9548 0.2852 0.0736 0.080 Uiso 1 1 calc R
H12B H 1.0822 0.2744 0.1131 0.080 Uiso 1 1 calc R
C56 C 0.7222(5) 0.4078(3) 0.52255(19) 0.0667(11) Uani 1 1 d .
C52 C 0.5579(6) 0.6586(3) 0.3172(2) 0.0762(13) Uani 1 1 d .
C53 C 0.6515(5) 0.6063(3) 0.3052(2) 0.0722(12) Uani 1 1 d .
H53 H 0.7349 0.6261 0.3256 0.087 Uiso 1 1 calc R
C14 C 0.7950(4) 0.4073(3) 0.12694(19) 0.0608(10) Uani 1 1 d .
C44 C 0.0768(4) -0.2692(3) 0.0923(2) 0.0675(11) Uani 1 1 d .
H44 H 0.0549 -0.3260 0.0659 0.081 Uiso 1 1 calc R
C37 C 0.5912(4) -0.1589(3) 0.21065(19) 0.0649(10) Uani 1 1 d .
H37 H 0.6181 -0.1030 0.2379 0.078 Uiso 1 1 calc R
N6 N 0.5853(5) 0.4026(3) 0.53534(18) 0.0854(12) Uani 1 1 d .
C51 C 0.4358(5) 0.6324(2) 0.2866(2) 0.0706(12) Uani 1 1 d .
H51 H 0.3727 0.6687 0.2953 0.085 Uiso 1 1 calc R
C46 C 0.0200(4) -0.1299(3) 0.1405(2) 0.0764(12) Uani 1 1 d .
H46 H -0.0421 -0.0927 0.1460 0.092 Uiso 1 1 calc R
C60 C 0.8983(4) 0.3464(3) 0.4677(2) 0.0745(12) Uani 1 1 d .
H60 H 0.9303 0.3070 0.4330 0.089 Uiso 1 1 calc R
C39 C 0.6424(4) -0.2986(3) 0.1563(2) 0.0710(11) Uani 1 1 d .
H39 H 0.7034 -0.3364 0.1476 0.085 Uiso 1 1 calc R
C24 C 0.9333(4) 0.0967(3) 0.2135(2) 0.0756(12) Uani 1 1 d .
H24A H 0.8696 0.0529 0.1836 0.091 Uiso 1 1 calc R
H24B H 0.9915 0.0665 0.2358 0.091 Uiso 1 1 calc R
C26 C 0.8091(5) 0.0304(3) 0.3226(2) 0.0766(13) Uani 1 1 d .
H26 H 0.8516 -0.0078 0.2921 0.092 Uiso 1 1 calc R
C13 C 0.9689(4) 0.3487(3) 0.1758(2) 0.0775(12) Uani 1 1 d .
H13A H 0.9913 0.3342 0.2196 0.093 Uiso 1 1 calc R
H13B H 1.0251 0.4021 0.1724 0.093 Uiso 1 1 calc R
O4 O 0.5138(4) 0.3330(3) 0.51403(17) 0.0984(10) Uani 1 1 d .
C5 C 0.3726(4) 0.1735(3) -0.0076(2) 0.0699(11) Uani 1 1 d .
H5 H 0.3499 0.2074 -0.0381 0.084 Uiso 1 1 calc R
C17 C 0.6909(5) 0.4937(3) 0.0356(2) 0.0778(13) Uani 1 1 d .
H17 H 0.6552 0.5220 0.0045 0.093 Uiso 1 1 calc R
C38 C 0.6780(4) -0.2147(3) 0.1982(2) 0.0706(11) Uani 1 1 d .
H38 H 0.7624 -0.1974 0.2177 0.085 Uiso 1 1 calc R
C18 C 0.6117(4) 0.4495(3) 0.0767(2) 0.0685(11) Uani 1 1 d .
H18 H 0.5227 0.4492 0.0729 0.082 Uiso 1 1 calc R
C40 C 0.5202(4) -0.3247(2) 0.1287(2) 0.0631(10) Uani 1 1 d .
H40 H 0.4979 -0.3806 0.1008 0.076 Uiso 1 1 calc R
C15 C 0.8737(4) 0.4518(3) 0.0868(2) 0.0778(12) Uani 1 1 d .
H15 H 0.9628 0.4526 0.0903 0.093 Uiso 1 1 calc R
O9 O 0.1902(3) 0.5575(3) 0.2334(2) 0.1301(15) Uani 1 1 d .
O5 O 0.5484(4) 0.4670(3) 0.57067(18) 0.1243(14) Uani 1 1 d .
C23 C 1.0079(4) 0.1533(3) 0.1718(2) 0.0757(12) Uani 1 1 d .
H23A H 1.0629 0.2011 0.2033 0.091 Uiso 1 1 calc R
H23B H 1.0639 0.1189 0.1432 0.091 Uiso 1 1 calc R
C45 C -0.0135(4) -0.2159(3) 0.1006(2) 0.0767(12) Uani 1 1 d .
H45 H -0.0969 -0.2355 0.0802 0.092 Uiso 1 1 calc R
C27 C 0.7452(5) 0.0018(3) 0.3750(3) 0.0866(14) Uani 1 1 d .
H27 H 0.7449 -0.0557 0.3800 0.104 Uiso 1 1 calc R
C28 C 0.6816(5) 0.0570(3) 0.4203(2) 0.0853(13) Uani 1 1 d .
H28 H 0.6370 0.0371 0.4554 0.102 Uiso 1 1 calc R
C16 C 0.8222(5) 0.4949(3) 0.0418(2) 0.0793(12) Uani 1 1 d .
H16 H 0.8763 0.5251 0.0153 0.095 Uiso 1 1 calc R
C59 C 0.9804(5) 0.3929(3) 0.5232(3) 0.0952(15) Uani 1 1 d .
H59 H 1.0667 0.3847 0.5255 0.114 Uiso 1 1 calc R
C57 C 0.8054(7) 0.4567(3) 0.5764(2) 0.0919(16) Uani 1 1 d .
H57 H 0.7741 0.4931 0.6133 0.110 Uiso 1 1 calc R
C58 C 0.9354(7) 0.4512(3) 0.5750(3) 0.0974(17) Uani 1 1 d .
O10 O 0.5036(6) 0.7903(3) 0.3738(2) 0.151(2) Uani 1 1 d .
N9 N 0.5880(7) 0.7472(3) 0.3622(2) 0.1097(16) Uani 1 1 d .
O11 O 0.7000(6) 0.7709(3) 0.3856(2) 0.1499(19) Uani 1 1 d .
N7 N 1.0254(8) 0.5051(4) 0.6298(3) 0.133(2) Uani 1 1 d .
O6 O 1.1363(7) 0.4942(4) 0.6318(3) 0.187(3) Uani 1 1 d .
O7 O 0.9812(7) 0.5632(4) 0.6697(2) 0.188(3) Uani 1 1 d .
O1S O 0.0293(17) 0.8543(14) 0.3323(6) 0.397(9) Uani 1 1 d .
C1S C 0.067(4) 0.768(4) 0.351(2) 0.56(3) Uani 1 1 d .
C2S C 0.0155(11) 0.7286(10) 0.2897(6) 0.219(5) Uani 1 1 d .
H2S1 H 0.0826 0.7122 0.2598 0.329 Uiso 1 1 calc R
H2S2 H -0.0312 0.7675 0.2708 0.329 Uiso 1 1 calc R
H2S3 H -0.0429 0.6770 0.2932 0.329 Uiso 1 1 calc R
C3S C 0.1906(13) 0.8033(10) 0.3793(8) 0.275(7) Uani 1 1 d .
H3SA H 0.2532 0.7789 0.3497 0.412 Uiso 1 1 calc R
H3S2 H 0.2013 0.7896 0.4241 0.412 Uiso 1 1 calc R
H3S3 H 0.2032 0.8659 0.3841 0.412 Uiso 1 1 calc R
C4S C 0.2892(10) 0.0900(6) 0.4383(4) 0.188(4) Uani 1 1 d .
H4S1 H 0.2938 0.0283 0.4264 0.282 Uiso 1 1 calc R
H4S2 H 0.2948 0.1093 0.4879 0.282 Uiso 1 1 calc R
H4S3 H 0.3598 0.1217 0.4194 0.282 Uiso 1 1 calc R
C5S C 0.1500(12) 0.1082(9) 0.4061(10) 0.49(2) Uani 1 1 d D
C6S C 0.1281(7) 0.1947(6) 0.4117(5) 0.167(3) Uani 1 1 d D
H6S1 H 0.0425 0.1947 0.3925 0.251 Uiso 1 1 calc R
H6S2 H 0.1909 0.2246 0.3868 0.251 Uiso 1 1 calc R
H6S3 H 0.1359 0.2242 0.4597 0.251 Uiso 1 1 calc R
O2S O 0.103(2) 0.0874(13) 0.4583(9) 0.76(3) Uani 1 1 d D

loop_
_atom_site_aniso_label
_atom_site_aniso_U_11
_atom_site_aniso_U_22
_atom_site_aniso_U_33
_atom_site_aniso_U_23
_atom_site_aniso_U_13
_atom_site_aniso_U_12
N2 0.0473(16) 0.0322(15) 0.0534(17) 0.0028(12) -0.0011(13) 0.0044(12)
N3 0.0543(17) 0.0322(15) 0.0498(16) -0.0020(12) -0.0004(13) 0.0041(12)
O1 0.0420(15) 0.098(2) 0.0732(17) 0.0395(15) -0.0056(13) -0.0067(13)
N5 0.0639(19) 0.0436(16) 0.0435(16) -0.0055(13) -0.0016(14) 0.0124(14)
O3 0.093(2) 0.0567(16) 0.0581(16) -0.0013(13) 0.0104(15) 0.0299(14)
C49 0.057(2) 0.0388(19) 0.0473(19) 0.0090(16) 0.0049(17) 0.0022(16)
N4 0.0535(18) 0.0409(16) 0.0570(17) 0.0054(14) -0.0003(14) 0.0091(13)
C35 0.066(2) 0.0368(19) 0.0430(19) 0.0102(15) 0.0056(17) 0.0017(17)
C3 0.047(2) 0.048(2) 0.0460(19) 0.0037(16) -0.0038(16) -0.0001(16)
C9 0.051(2) 0.0395(19) 0.066(2) 0.0110(17) 0.0083(18) 0.0066(15)
C48 0.058(2) 0.041(2) 0.052(2) 0.0127(16) 0.0120(17) 0.0038(17)
C36 0.060(2) 0.042(2) 0.0455(19) 0.0144(16) 0.0045(17) 0.0037(17)
O8 0.076(2) 0.074(2) 0.090(2) 0.0302(18) -0.0080(17) 0.0127(15)
C55 0.077(3) 0.042(2) 0.048(2) -0.0028(17) -0.0068(19) 0.0077(18)
C8 0.047(2) 0.0379(18) 0.054(2) 0.0029(16) 0.0018(16) 0.0063(15)
C31 0.063(2) 0.047(2) 0.048(2) -0.0050(16) 0.0037(17) 0.0071(17)
C22 0.0445(19) 0.0330(18) 0.071(2) -0.0009(16) 0.0056(17) 0.0045(15)
C11 0.053(2) 0.0353(19) 0.062(2) 0.0053(16) -0.0014(17) 0.0018(15)
C34 0.070(2) 0.046(2) 0.050(2) 0.0026(17) 0.0003(18) 0.0050(17)
N1 0.0391(16) 0.079(2) 0.0558(19) -0.0037(16) -0.0043(14) 0.0091(16)
O2 0.0668(18) 0.100(2) 0.0689(18) 0.0143(16) 0.0035(14) 0.0329(16)
C50 0.059(2) 0.045(2) 0.059(2) 0.0104(18) 0.0136(18) 0.0037(17)
C30 0.066(2) 0.042(2) 0.048(2) -0.0027(17) -0.0119(18) 0.0054(17)
C32 0.063(2) 0.0435(19) 0.0424(19) 0.0031(15) 0.0013(16) 0.0078(17)
C21 0.049(2) 0.0365(19) 0.077(3) 0.0075(17) -0.0157(18) 0.0013(16)
C54 0.061(2) 0.062(3) 0.056(2) 0.0131(19) -0.0040(19) -0.0010(19)
C41 0.069(2) 0.0368(19) 0.053(2) 0.0135(16) 0.0105(18) 0.0060(18)
N8 0.063(2) 0.052(2) 0.101(3) 0.019(2) 0.015(2) 0.0146(17)
C42 0.073(3) 0.0356(19) 0.060(2) 0.0060(16) 0.0020(19) -0.0016(18)
C19 0.066(3) 0.050(2) 0.050(2) 0.0022(18) 0.0051(18) 0.0185(18)
C7 0.051(2) 0.063(2) 0.067(2) 0.019(2) 0.0097(19) 0.0107(18)
C33 0.062(2) 0.050(2) 0.049(2) 0.0054(17) 0.0045(17) 0.0024(17)
C10 0.060(2) 0.039(2) 0.070(2) -0.0059(17) -0.0112(19) 0.0044(17)
C25 0.075(3) 0.044(2) 0.052(2) -0.0041(18) -0.015(2) 0.0159(19)
C29 0.086(3) 0.061(3) 0.059(2) 0.008(2) -0.002(2) 0.009(2)
C2 0.051(2) 0.079(3) 0.051(2) 0.0068(19) -0.0015(18) -0.0082(19)
C20 0.072(3) 0.053(2) 0.066(2) 0.0120(19) 0.005(2) 0.0232(19)
C1 0.051(2) 0.078(3) 0.059(2) -0.005(2) 0.0053(18) 0.0058(19)
C47 0.064(3) 0.051(2) 0.077(3) 0.004(2) 0.013(2) 0.0070(19)
C4 0.064(3) 0.066(2) 0.052(2) 0.0169(19) 0.0000(18) 0.0005(19)
C43 0.058(2) 0.042(2) 0.055(2) 0.0097(17) 0.0077(18) 0.0013(17)
C6 0.051(2) 0.104(3) 0.071(3) 0.024(3) 0.003(2) 0.026(2)
C12 0.036(2) 0.083(3) 0.069(3) -0.005(2) 0.0015(18) 0.0015(19)
C56 0.097(3) 0.056(2) 0.044(2) 0.0004(19) -0.001(2) 0.017(2)
C52 0.115(4) 0.047(2) 0.052(2) 0.0000(19) 0.010(3) -0.019(3)
C53 0.080(3) 0.067(3) 0.061(3) 0.014(2) -0.005(2) -0.016(2)
C14 0.067(3) 0.061(2) 0.053(2) 0.0024(19) 0.003(2) 0.017(2)
C44 0.063(3) 0.054(2) 0.077(3) 0.002(2) 0.005(2) -0.004(2)
C37 0.073(3) 0.058(2) 0.060(2) 0.0125(19) -0.002(2) 0.001(2)
N6 0.134(4) 0.076(3) 0.051(2) 0.008(2) 0.021(2) 0.036(3)
C51 0.097(3) 0.045(2) 0.069(3) 0.008(2) 0.029(2) 0.011(2)
C46 0.064(3) 0.069(3) 0.099(3) 0.015(2) 0.019(2) 0.021(2)
C60 0.081(3) 0.061(3) 0.072(3) -0.005(2) -0.018(2) 0.013(2)
C39 0.080(3) 0.061(3) 0.082(3) 0.028(2) 0.015(2) 0.025(2)
C24 0.086(3) 0.073(3) 0.068(3) -0.004(2) -0.002(2) 0.043(2)
C26 0.101(3) 0.055(3) 0.069(3) -0.006(2) -0.017(2) 0.026(2)
C13 0.056(3) 0.088(3) 0.080(3) -0.007(2) -0.013(2) 0.021(2)
O4 0.116(3) 0.101(3) 0.076(2) 0.016(2) 0.0267(19) 0.008(2)
C5 0.076(3) 0.082(3) 0.058(2) 0.023(2) 0.001(2) 0.022(2)
C17 0.110(4) 0.071(3) 0.061(3) 0.020(2) 0.015(3) 0.033(3)
C38 0.066(3) 0.072(3) 0.079(3) 0.025(2) 0.002(2) 0.014(2)
C18 0.074(3) 0.070(3) 0.066(3) 0.013(2) 0.007(2) 0.026(2)
C40 0.077(3) 0.046(2) 0.069(3) 0.0150(19) 0.011(2) 0.012(2)
C15 0.071(3) 0.085(3) 0.072(3) 0.004(3) 0.010(2) 0.011(2)
O9 0.069(2) 0.131(3) 0.178(4) -0.009(3) 0.036(2) 0.032(2)
O5 0.187(4) 0.109(3) 0.085(2) 0.002(2) 0.044(2) 0.071(3)
C23 0.056(2) 0.099(3) 0.068(3) -0.005(2) 0.000(2) 0.031(2)
C45 0.060(3) 0.077(3) 0.087(3) 0.009(2) 0.001(2) 0.002(2)
C27 0.124(4) 0.049(3) 0.085(3) 0.015(3) -0.023(3) 0.013(3)
C28 0.112(4) 0.064(3) 0.079(3) 0.023(3) -0.007(3) 0.006(3)
C16 0.094(4) 0.069(3) 0.075(3) 0.014(2) 0.025(3) 0.011(2)
C59 0.098(4) 0.078(3) 0.101(4) 0.017(3) -0.037(3) 0.000(3)
C57 0.159(5) 0.057(3) 0.049(3) -0.005(2) -0.016(3) 0.010(3)
C58 0.139(5) 0.065(3) 0.071(3) 0.000(3) -0.049(3) -0.009(3)
O10 0.235(6) 0.068(3) 0.133(4) -0.020(2) 0.035(4) 0.024(3)
N9 0.168(5) 0.063(3) 0.080(3) 0.001(2) 0.017(3) -0.023(3)
O11 0.185(5) 0.093(3) 0.129(3) -0.022(2) -0.012(3) -0.052(3)
N7 0.195(7) 0.093(4) 0.088(4) 0.008(3) -0.066(4) -0.023(4)
O6 0.200(6) 0.144(4) 0.190(5) 0.040(4) -0.136(5) -0.037(4)
O7 0.260(7) 0.157(5) 0.091(3) -0.036(3) -0.047(4) -0.050(5)
O1S 0.45(2) 0.60(3) 0.183(9) 0.105(13) 0.095(10) 0.156(18)
C1S 0.49(5) 0.79(8) 0.46(5) 0.19(5) -0.16(4) 0.22(5)
C2S 0.176(10) 0.309(17) 0.228(12) 0.143(13) 0.057(9) 0.086(10)
C3S 0.217(13) 0.303(17) 0.281(15) 0.025(12) -0.064(11) 0.034(12)
C4S 0.265(11) 0.167(7) 0.127(6) 0.064(5) 0.017(6) -0.035(7)
C5S 0.139(9) 0.63(4) 0.88(5) 0.67(4) -0.072(16) -0.076(14)
C6S 0.092(5) 0.190(8) 0.218(9) 0.019(7) 0.031(5) 0.046(5)
O2S 0.69(4) 0.69(4) 0.83(5) 0.41(4) -0.50(4) -0.37(4)

loop_
_atom_type_symbol
_atom_type_description
_atom_type_scat_dispersion_real
_atom_type_scat_dispersion_imag
_atom_type_scat_source
C C 0.0033 0.0016 'International Tables Vol C Tables 4.2.6.8 and 6.1.1.4'
H H 0.0000 0.0000 'International Tables Vol C Tables 4.2.6.8 and 6.1.1.4'
N N 0.0061 0.0033 'International Tables Vol C Tables 4.2.6.8 and 6.1.1.4'
O O 0.0106 0.0060 'International Tables Vol C Tables 4.2.6.8 and 6.1.1.4'

loop_
_geom_angle_atom_site_label_1
_geom_angle_atom_site_label_2
_geom_angle_atom_site_label_3
_geom_angle
C22 N2 C33 111.3(3)
C22 N2 C11 111.1(3)
C33 N2 C11 113.4(3)
C9 N3 C34 114.3(3)
C9 N3 C10 110.4(3)
C34 N3 C10 110.8(3)
C3 O1 C2 118.3(3)
C55 N5 C32 124.7(3)
C55 N5 C31 119.5(3)
C32 N5 C31 114.0(3)
C25 O3 C24 118.7(3)
N4 C49 C54 121.4(3)
N4 C49 C50 123.4(3)
C54 C49 C50 115.1(3)
C49 N4 C20 118.4(3)
C49 N4 C21 119.4(3)
C20 N4 C21 116.1(3)
C48 C35 C36 119.6(3)
C48 C35 C34 119.6(3)
C36 C35 C34 120.8(3)
O1 C3 C4 123.8(3)
O1 C3 C8 115.6(3)
C4 C3 C8 120.6(3)
N3 C9 C8 111.4(3)
C35 C48 C47 122.6(3)
C35 C48 C43 120.5(3)
C47 C48 C43 116.9(3)
C35 C36 C37 124.3(3)
C35 C36 C41 120.0(3)
C37 C36 C41 115.7(3)
N5 C55 C60 120.8(3)
N5 C55 C56 123.9(4)
C60 C55 C56 115.3(3)
C7 C8 C3 117.8(3)
C7 C8 C9 120.3(3)
C3 C8 C9 121.9(3)
N5 C31 C30 114.4(3)
N2 C22 C21 113.2(3)
N2 C11 C10 112.0(3)
N3 C34 C35 113.5(3)
C12 N1 C23 112.5(3)
C12 N1 C1 112.2(3)
C23 N1 C1 112.4(3)
C14 O2 C13 118.9(3)
C51 C50 C49 122.5(4)
C51 C50 N8 114.6(4)
C49 C50 N8 122.5(3)
C29 C30 C25 118.5(4)
C29 C30 C31 123.3(3)
C25 C30 C31 118.1(3)
N5 C32 C33 113.2(3)
N4 C21 C22 113.6(3)
C53 C54 C49 122.5(4)
C42 C41 C40 121.6(3)
C42 C41 C36 118.9(3)
C40 C41 C36 119.4(3)
O9 N8 O8 122.7(4)
O9 N8 C50 118.3(4)
O8 N8 C50 119.0(3)
C41 C42 C43 122.2(3)
C18 C19 C14 118.0(4)
C18 C19 C20 121.0(4)
C14 C19 C20 120.9(3)
C6 C7 C8 121.7(3)
N2 C33 C32 111.0(3)
N3 C10 C11 113.7(3)
O3 C25 C26 125.7(4)
O3 C25 C30 114.5(3)
C26 C25 C30 119.8(4)
C28 C29 C30 121.3(4)
O1 C2 C1 106.5(3)
N4 C20 C19 112.7(3)
N1 C1 C2 111.1(3)
C46 C47 C48 121.2(4)
C5 C4 C3 120.0(4)
C42 C43 C44 121.5(3)
C42 C43 C48 118.8(3)
C44 C43 C48 119.7(3)
C5 C6 C7 119.9(4)
N1 C12 C13 111.4(3)
C57 C56 C55 121.9(5)
C57 C56 N6 115.2(4)
C55 C56 N6 122.4(4)
C53 C52 C51 121.5(4)
C53 C52 N9 120.4(5)
C51 C52 N9 118.0(5)
C52 C53 C54 119.6(4)
O2 C14 C15 125.7(4)
O2 C14 C19 114.0(3)
C15 C14 C19 120.3(4)
C45 C44 C43 121.8(4)
C38 C37 C36 122.5(4)
O4 N6 O5 122.9(5)
O4 N6 C56 118.7(4)
O5 N6 C56 118.2(5)
C52 C51 C50 118.6(4)
C47 C46 C45 121.5(4)
C59 C60 C55 121.5(4)
C40 C39 C38 120.1(4)
O3 C24 C23 108.2(3)
C27 C26 C25 120.6(4)
O2 C13 C12 110.8(3)
C6 C5 C4 119.9(4)
C16 C17 C18 119.1(4)
C37 C38 C39 120.6(4)
C19 C18 C17 121.7(4)
C39 C40 C41 121.7(4)
C16 C15 C14 120.8(4)
N1 C23 C24 114.5(3)
C44 C45 C46 119.0(4)
C26 C27 C28 120.5(4)
C27 C28 C29 119.3(5)
C15 C16 C17 120.2(4)
C58 C59 C60 120.3(5)
C56 C57 C58 119.3(5)
C59 C58 C57 120.4(4)
C59 C58 N7 119.5(7)
C57 C58 N7 120.1(6)
O10 N9 O11 124.4(6)
O10 N9 C52 119.0(6)
O11 N9 C52 116.6(6)
O6 N7 O7 124.5(6)
O6 N7 C58 119.7(8)
O7 N7 C58 115.8(8)
C2S C1S C3S 136(4)
C2S C1S O1S 86.0(17)
C3S C1S O1S 97(4)
O2S C5S C6S 103.6(10)
O2S C5S C4S 85.9(15)
C6S C5S C4S 119.1(12)

loop_
_geom_bond_atom_site_label_1
_geom_bond_atom_site_label_2
_geom_bond_distance
N2 C22 1.459(4)
N2 C33 1.466(4)
N2 C11 1.468(4)
N3 C9 1.453(4)
N3 C34 1.471(4)
N3 C10 1.473(4)
O1 C3 1.359(4)
O1 C2 1.421(4)
N5 C55 1.356(4)
N5 C32 1.454(4)
N5 C31 1.459(4)
O3 C25 1.362(5)
O3 C24 1.418(4)
C49 N4 1.375(4)
C49 C54 1.404(5)
C49 C50 1.407(5)
N4 C20 1.460(4)
N4 C21 1.465(4)
C35 C48 1.408(5)
C35 C36 1.409(5)
C35 C34 1.507(5)
C3 C4 1.380(5)
C3 C8 1.394(5)
C9 C8 1.512(5)
C48 C47 1.416(5)
C48 C43 1.431(5)
C36 C37 1.435(5)
C36 C41 1.440(5)
O8 N8 1.218(4)
C55 C60 1.403(6)
C55 C56 1.422(5)
C8 C7 1.375(5)
C31 C30 1.497(5)
C22 C21 1.506(5)
C11 C10 1.481(5)
N1 C12 1.453(5)
N1 C23 1.455(5)
N1 C1 1.459(4)
O2 C14 1.365(5)
O2 C13 1.437(5)
C50 C51 1.386(5)
C50 N8 1.454(5)
C30 C29 1.382(5)
C30 C25 1.397(5)
C32 C33 1.540(5)
C54 C53 1.370(6)
C41 C42 1.389(5)
C41 C40 1.413(5)
N8 O9 1.210(4)
C42 C43 1.395(5)
C19 C18 1.375(5)
C19 C14 1.390(5)
C19 C20 1.514(5)
C7 C6 1.370(5)
C25 C26 1.379(5)
C29 C28 1.381(6)
C2 C1 1.506(5)
C47 C46 1.361(6)
C4 C5 1.376(5)
C43 C44 1.410(5)
C6 C5 1.369(6)
C12 C13 1.511(5)
C56 C57 1.374(6)
C56 N6 1.454(6)
C52 C53 1.362(6)
C52 C51 1.364(6)
C52 N9 1.475(6)
C14 C15 1.379(6)
C44 C45 1.343(6)
C37 C38 1.346(5)
N6 O4 1.220(5)
N6 O5 1.226(5)
C46 C45 1.407(6)
C60 C59 1.377(6)
C39 C40 1.345(6)
C39 C38 1.397(6)
C24 C23 1.492(6)
C26 C27 1.367(6)
C17 C16 1.370(6)
C17 C18 1.390(6)
C15 C16 1.365(6)
C27 C28 1.372(7)
C59 C58 1.369(8)
C57 C58 1.374(8)
C58 N7 1.449(7)
O10 N9 1.188(7)
N9 O11 1.220(7)
N7 O6 1.196(9)
N7 O7 1.231(9)
O1S C1S 1.58(4)
C1S C2S 1.29(4)
C1S C3S 1.39(4)
C4S C5S 1.656(16)
C5S O2S 1.240(10)
C5S C6S 1.396(10)

loop_
_geom_torsion_atom_site_label_1
_geom_torsion_atom_site_label_2
_geom_torsion_atom_site_label_3
_geom_torsion_atom_site_label_4
_geom_torsion
C54 C49 N4 C20 -17.3(5)
C50 C49 N4 C20 164.4(3)
C54 C49 N4 C21 134.2(3)
C50 C49 N4 C21 -44.2(4)
C2 O1 C3 C4 -10.3(5)
C2 O1 C3 C8 169.9(3)
C34 N3 C9 C8 162.3(3)
C10 N3 C9 C8 -72.1(3)
C36 C35 C48 C47 -178.0(3)
C34 C35 C48 C47 0.9(5)
C36 C35 C48 C43 1.0(5)
C34 C35 C48 C43 179.9(3)
C48 C35 C36 C37 178.4(3)
C34 C35 C36 C37 -0.5(5)
C48 C35 C36 C41 0.1(5)
C34 C35 C36 C41 -178.8(3)
C32 N5 C55 C60 -154.0(4)
C31 N5 C55 C60 9.4(5)
C32 N5 C55 C56 24.1(6)
C31 N5 C55 C56 -172.4(3)
O1 C3 C8 C7 -179.8(3)
C4 C3 C8 C7 0.4(5)
O1 C3 C8 C9 -0.4(5)
C4 C3 C8 C9 179.7(3)
N3 C9 C8 C7 -49.3(4)
N3 C9 C8 C3 131.4(3)
C55 N5 C31 C30 74.2(4)
C32 N5 C31 C30 -120.6(3)
C33 N2 C22 C21 153.4(3)
C11 N2 C22 C21 -79.2(3)
C22 N2 C11 C10 154.8(3)
C33 N2 C11 C10 -78.9(4)
C9 N3 C34 C35 -45.6(4)
C10 N3 C34 C35 -171.1(3)
C48 C35 C34 N3 -69.5(4)
C36 C35 C34 N3 109.4(4)
N4 C49 C50 C51 173.8(3)
C54 C49 C50 C51 -4.6(5)
N4 C49 C50 N8 -12.9(5)
C54 C49 C50 N8 168.7(3)
N5 C31 C30 C29 12.0(5)
N5 C31 C30 C25 -171.0(3)
C55 N5 C32 C33 -128.6(3)
C31 N5 C32 C33 67.2(4)
C49 N4 C21 C22 -62.7(4)
C20 N4 C21 C22 89.4(4)
N2 C22 C21 N4 -73.6(4)
N4 C49 C54 C53 -175.8(3)
C50 C49 C54 C53 2.7(5)
C35 C36 C41 C42 -0.6(5)
C37 C36 C41 C42 -179.0(3)
C35 C36 C41 C40 178.4(3)
C37 C36 C41 C40 -0.1(5)
C51 C50 N8 O9 -41.9(5)
C49 C50 N8 O9 144.3(4)
C51 C50 N8 O8 135.9(4)
C49 C50 N8 O8 -37.9(5)
C40 C41 C42 C43 -178.9(3)
C36 C41 C42 C43 0.1(5)
C3 C8 C7 C6 0.3(5)
C9 C8 C7 C6 -179.0(3)
C22 N2 C33 C32 -84.9(3)
C11 N2 C33 C32 149.0(3)
N5 C32 C33 N2 -114.5(3)
C9 N3 C10 C11 122.7(3)
C34 N3 C10 C11 -109.7(4)
N2 C11 C10 N3 -168.8(3)
C24 O3 C25 C26 2.3(5)
C24 O3 C25 C30 -177.1(3)
C29 C30 C25 O3 -179.6(3)
C31 C30 C25 O3 3.2(5)
C29 C30 C25 C26 0.9(5)
C31 C30 C25 C26 -176.3(3)
C25 C30 C29 C28 -1.8(6)
C31 C30 C29 C28 175.2(4)
C3 O1 C2 C1 -178.2(3)
C49 N4 C20 C19 -59.6(4)
C21 N4 C20 C19 148.0(3)
C18 C19 C20 N4 -36.4(5)
C14 C19 C20 N4 142.3(3)
C12 N1 C1 C2 -78.3(4)
C23 N1 C1 C2 153.7(3)
O1 C2 C1 N1 -78.1(4)
C35 C48 C47 C46 179.5(4)
C43 C48 C47 C46 0.5(5)
O1 C3 C4 C5 179.8(3)
C8 C3 C4 C5 -0.4(5)
C41 C42 C43 C44 179.3(3)
C41 C42 C43 C48 0.9(5)
C35 C48 C43 C42 -1.5(5)
C47 C48 C43 C42 177.5(3)
C35 C48 C43 C44 -179.9(3)
C47 C48 C43 C44 -0.9(5)
C8 C7 C6 C5 -1.1(6)
C23 N1 C12 C13 -83.4(4)
C1 N1 C12 C13 148.7(3)
N5 C55 C56 C57 -166.0(4)
C60 C55 C56 C57 12.3(6)
N5 C55 C56 N6 22.1(6)
C60 C55 C56 N6 -159.6(4)
C51 C52 C53 C54 -1.7(6)
N9 C52 C53 C54 -179.6(4)
C49 C54 C53 C52 0.3(6)
C13 O2 C14 C15 -10.3(6)
C13 O2 C14 C19 171.0(3)
C18 C19 C14 O2 179.7(3)
C20 C19 C14 O2 1.0(5)
C18 C19 C14 C15 0.9(5)
C20 C19 C14 C15 -177.8(3)
C42 C43 C44 C45 -177.8(4)
C48 C43 C44 C45 0.6(6)
C35 C36 C37 C38 -179.3(3)
C41 C36 C37 C38 -0.9(5)
C57 C56 N6 O4 -140.9(4)
C55 C56 N6 O4 31.6(6)
C57 C56 N6 O5 34.9(5)
C55 C56 N6 O5 -152.7(4)
C53 C52 C51 C50 -0.1(6)
N9 C52 C51 C50 177.8(3)
C49 C50 C51 C52 3.4(6)
N8 C50 C51 C52 -170.3(3)
C48 C47 C46 C45 0.2(6)
N5 C55 C60 C59 168.8(4)
C56 C55 C60 C59 -9.6(6)
C25 O3 C24 C23 -171.2(3)
O3 C25 C26 C27 -179.6(4)
C30 C25 C26 C27 -0.2(6)
C14 O2 C13 C12 -77.2(5)
N1 C12 C13 O2 -70.8(4)
C7 C6 C5 C4 1.0(6)
C3 C4 C5 C6 -0.3(6)
C36 C37 C38 C39 1.4(6)
C40 C39 C38 C37 -0.9(6)
C14 C19 C18 C17 -0.3(6)
C20 C19 C18 C17 178.5(4)
C16 C17 C18 C19 -0.8(6)
C38 C39 C40 C41 -0.1(6)
C42 C41 C40 C39 179.5(4)
C36 C41 C40 C39 0.6(5)
O2 C14 C15 C16 -179.2(4)
C19 C14 C15 C16 -0.5(6)
C12 N1 C23 C24 149.8(3)
C1 N1 C23 C24 -82.4(4)
O3 C24 C23 N1 -69.2(4)
C43 C44 C45 C46 0.1(6)
C47 C46 C45 C44 -0.5(7)
C25 C26 C27 C28 0.3(7)
C26 C27 C28 C29 -1.1(7)
C30 C29 C28 C27 1.9(7)
C14 C15 C16 C17 -0.5(7)
C18 C17 C16 C15 1.2(6)
C55 C60 C59 C58 0.2(7)
C55 C56 C57 C58 -5.5(7)
N6 C56 C57 C58 167.0(4)
C60 C59 C58 C57 7.4(8)
C60 C59 C58 N7 -174.6(4)
C56 C57 C58 C59 -4.7(7)
C56 C57 C58 N7 177.3(4)
C53 C52 N9 O10 -177.4(5)
C51 C52 N9 O10 4.6(7)
C53 C52 N9 O11 2.2(7)
C51 C52 N9 O11 -175.8(4)
C59 C58 N7 O6 -4.9(9)
C57 C58 N7 O6 173.1(6)
C59 C58 N7 O7 171.4(6)
C57 C58 N7 O7 -10.6(8)
